data_7159268
loop_
_publ_author_name
'Beri&#x161;a, Arben'
'Gredi&#x10d;ak, Matija'

_publ_section_title
;
 Chiral phosphoric acid-catalyzed Friedel-Crafts reaction of
 2,5-disubstituted and 2-monosubstituted pyrroles with
 isoindolinone-derived ketimines.
;
_journal_issue 16
_journal_name_full 'Organic &amp; biomolecular chemistry'
_journal_page_first 3381
_journal_page_last 3387
_journal_paper_doi 10.1039/d3ob00326d
_journal_volume 21
_journal_year 2023
_chemical_absolute_configuration R
_chemical_formula_moiety 'C30 H20 F2 N2 O'
_chemical_formula_sum 'C31 H19 F2 N O'
_chemical_formula_weight 459.47
_space_group_crystal_system orthorhombic
_space_group_IT_number 19
_space_group_name_Hall 'P 2ac 2ab'
_space_group_name_H-M_alt 'P 21 21 21'
_atom_sites_solution_hydrogens geom
_audit_creation_method SHELXL-2016/6
_audit_update_record
;
2022-10-26 deposited with the CCDC.	2023-03-28 downloaded from the CCDC.
;
_cell_angle_alpha 90
_cell_angle_beta 90
_cell_angle_gamma 90
_cell_formula_units_Z 4
_cell_length_a 7.43750(10)
_cell_length_b 14.8172(2)
_cell_length_c 21.9398(3)
_cell_measurement_reflns_used 8467
_cell_measurement_temperature 295(2)
_cell_measurement_theta_max 79.3310
_cell_measurement_theta_min 3.5850
_cell_volume 2417.83(6)
_computing_molecular_graphics
;
O. V. Dolomanov, L. J. Bourhis, R. J. Gildea, J. A. K. Howard and H. Puschmann,
OLEX2: a complete structure solution, refinement and analysis program.
J. Appl. Cryst. (2009). 42, 339-341.
;
_computing_publication_material
;
O. V. Dolomanov, L. J. Bourhis, R. J. Gildea, J. A. K. Howard and H. Puschmann,
OLEX2: a complete structure solution, refinement and analysis program.
J. Appl. Cryst. (2009). 42, 339-341.
;
_computing_structure_refinement
;
SHELXL, Sheldrick, G.M. (2015). Acta Cryst. C71, 3-8.
;
_computing_structure_solution
;
SHELXT, Sheldrick, G.M. (2015). Acta Cryst. A71, 3-8.
;
_diffrn_ambient_temperature 295(2)
_diffrn_measured_fraction_theta_full 1.000
_diffrn_measured_fraction_theta_max 0.985
_diffrn_measurement_device_type XtaLab
_diffrn_radiation_type CuK\a
_diffrn_radiation_wavelength 1.54184
_diffrn_reflns_av_R_equivalents 0.0264
_diffrn_reflns_av_unetI/netI 0.0306
_diffrn_reflns_Laue_measured_fraction_full 1.000
_diffrn_reflns_Laue_measured_fraction_max 0.985
_diffrn_reflns_limit_h_max 9
_diffrn_reflns_limit_h_min -9
_diffrn_reflns_limit_k_max 18
_diffrn_reflns_limit_k_min -7
_diffrn_reflns_limit_l_max 27
_diffrn_reflns_limit_l_min -27
_diffrn_reflns_number 11789
_diffrn_reflns_point_group_measured_fraction_full 0.958
_diffrn_reflns_point_group_measured_fraction_max 0.911
_diffrn_reflns_theta_full 67.684
_diffrn_reflns_theta_max 79.655
_diffrn_reflns_theta_min 3.600
_exptl_absorpt_coefficient_mu 0.707
_exptl_crystal_density_diffrn 1.262
_exptl_crystal_description needles
_exptl_crystal_F_000 952
_refine_diff_density_max 0.141
_refine_diff_density_min -0.128
_refine_diff_density_rms 0.025
_refine_ls_abs_structure_details
;
 Flack x determined using 1644 quotients [(I+)-(I-)]/[(I+)+(I-)]
 (Parsons, Flack and Wagner, Acta Cryst. B69 (2013) 249-259).
;
_refine_ls_abs_structure_Flack 0.00(8)
_refine_ls_extinction_coef 0.0026(4)
_refine_ls_extinction_expression Fc^*^=kFc[1+0.001xFc^2^\l^3^/sin(2\q)]^-1/4^
_refine_ls_extinction_method 'SHELXL-2016/6 (Sheldrick 2016)'
_refine_ls_goodness_of_fit_ref 1.051
_refine_ls_hydrogen_treatment constr
_refine_ls_matrix_type full
_refine_ls_number_parameters 317
_refine_ls_number_reflns 4787
_refine_ls_number_restraints 0
_refine_ls_restrained_S_all 1.051
_refine_ls_R_factor_all 0.0348
_refine_ls_R_factor_gt 0.0324
_refine_ls_shift/su_max 0.000
_refine_ls_shift/su_mean 0.000
_refine_ls_structure_factor_coef Fsqd
_refine_ls_weighting_details 'w=1/[\s^2^(Fo^2^)+(0.0495P)^2^+0.1205P] where P=(Fo^2^+2Fc^2^)/3'
_refine_ls_weighting_scheme calc
_refine_ls_wR_factor_gt 0.0882
_refine_ls_wR_factor_ref 0.0902
_reflns_Friedel_coverage 0.623
_reflns_Friedel_fraction_full 0.902
_reflns_Friedel_fraction_max 0.813
_reflns_number_gt 4459
_reflns_number_total 4787
_reflns_threshold_expression 'I > 2\s(I)'
_cod_data_source_file d3ob00326d2.cif
_cod_data_source_block arb_2a_auto
_cod_depositor_comments 'Adding full bibliography for 7159268.cif.'
_cod_database_code 7159268
_olex2_refinement_description
;
1. Fixed Uiso
 At 1.2 times of:
  All C(H) groups, All N(H) groups
2.a Aromatic/amide H refined with riding coordinates:
 N14(H14), N9(H9), C11(H11), C32(H32), C3(H3), C22(H22), C26(H26), C28(H28),
 C4(H4), C20(H20), C30(H30), C6(H6), C16(H16), C25(H25), C24(H24), C23(H23),
 C5(H5), C18(H18), C19(H19), C17(H17)
;
_shelx_shelxl_version_number 2016/6
_shelx_space_group_comment
;
The symmetry employed for this shelxl refinement is uniquely defined
by the following loop, which should always be used as a source of
symmetry information in preference to the above space-group names.
They are only intended as comments.
;

loop_
_space_group_symop_operation_xyz
'x, y, z'
'-x+1/2, -y, z+1/2'
'-x, y+1/2, -z+1/2'
'x+1/2, -y+1/2, -z'

loop_
_atom_site_label
_atom_site_type_symbol
_atom_site_fract_x
_atom_site_fract_y
_atom_site_fract_z
_atom_site_U_iso_or_equiv
_atom_site_adp_type
_atom_site_occupancy
_atom_site_site_symmetry_order
_atom_site_calc_flag
_atom_site_refinement_flags_posn
_atom_site_refinement_flags_adp
_atom_site_refinement_flags_occupancy
_atom_site_disorder_assembly
_atom_site_disorder_group
N14 N 0.4460(2) 0.37158(9) 0.35179(6) 0.0425(3) Uani 1 1 d . . . . .
H14 H 0.420003 0.315448 0.347174 0.051 Uiso 1 1 calc R U . . .
O35 O 0.6091(3) 0.68289(9) 0.16923(6) 0.0653(4) Uani 1 1 d . . . . .
N9 N 0.5831(2) 0.63561(9) 0.26871(7) 0.0460(3) Uani 1 1 d . . . . .
H9 H 0.478952 0.658731 0.275568 0.055 Uiso 1 1 calc R U . . .
F34 F 0.7732(3) 0.88147(9) 0.40687(9) 0.1058(7) Uani 1 1 d . . . . .
F33 F 0.9544(3) 0.62651(14) 0.51473(7) 0.1069(7) Uani 1 1 d . . . . .
C13 C 0.5662(2) 0.41805(10) 0.31654(7) 0.0383(3) Uani 1 1 d . . . . .
C12 C 0.5721(2) 0.50534(10) 0.33866(7) 0.0384(3) Uani 1 1 d . . . . .
C2 C 0.8485(2) 0.55822(10) 0.27862(8) 0.0394(3) Uani 1 1 d . . . . .
C1 C 0.6822(2) 0.58430(10) 0.31519(8) 0.0387(3) Uani 1 1 d . . . . .
C21 C 0.6500(2) 0.37268(10) 0.26391(8) 0.0405(3) Uani 1 1 d . . . . .
C7 C 0.8389(3) 0.59503(10) 0.22073(8) 0.0450(4) Uani 1 1 d . . . . .
C8 C 0.6669(3) 0.64375(10) 0.21474(8) 0.0464(4) Uani 1 1 d . . . . .
C27 C 0.7410(3) 0.64598(11) 0.36791(8) 0.0438(4) Uani 1 1 d . . . . .
C10 C 0.3727(3) 0.42655(11) 0.39549(8) 0.0440(4) Uani 1 1 d . . . . .
C11 C 0.4496(3) 0.50981(11) 0.38819(8) 0.0450(4) Uani 1 1 d . . . . .
H11 H 0.425711 0.560650 0.411686 0.054 Uiso 1 1 calc R U . . .
C32 C 0.7263(3) 0.73903(12) 0.36379(10) 0.0537(5) Uani 1 1 d . . . . .
H32 H 0.675828 0.765837 0.329498 0.064 Uiso 1 1 calc R U . . .
C3 C 0.9959(3) 0.50703(12) 0.29541(9) 0.0493(4) Uani 1 1 d . . . . .
H3 H 1.004114 0.481959 0.334174 0.059 Uiso 1 1 calc R U . . .
C15 C 0.2313(3) 0.39547(11) 0.43714(9) 0.0490(4) Uani 1 1 d . . . . .
C22 C 0.6241(3) 0.40566(13) 0.20558(9) 0.0520(4) Uani 1 1 d . . . . .
H22 H 0.557010 0.457914 0.199812 0.062 Uiso 1 1 calc R U . . .
C26 C 0.7492(3) 0.29410(12) 0.27119(11) 0.0547(5) Uani 1 1 d . . . . .
H26 H 0.768295 0.270731 0.310002 0.066 Uiso 1 1 calc R U . . .
C28 C 0.8179(3) 0.60749(14) 0.41949(9) 0.0548(5) Uani 1 1 d . . . . .
H28 H 0.828371 0.545192 0.423207 0.066 Uiso 1 1 calc R U . . .
C4 C 1.1307(3) 0.49423(15) 0.25290(12) 0.0645(6) Uani 1 1 d . . . . .
H4 H 1.230716 0.459857 0.263344 0.077 Uiso 1 1 calc R U . . .
C31 C 0.7879(4) 0.79096(14) 0.41138(12) 0.0689(7) Uani 1 1 d . . . . .
C20 C 0.2132(4) 0.43396(16) 0.49430(10) 0.0702(6) Uani 1 1 d . . . . .
H20 H 0.292634 0.479000 0.506422 0.084 Uiso 1 1 calc R U . . .
C30 C 0.8643(4) 0.75613(17) 0.46270(11) 0.0758(7) Uani 1 1 d . . . . .
H30 H 0.904588 0.792714 0.494312 0.091 Uiso 1 1 calc R U . . .
C6 C 0.9740(3) 0.58248(15) 0.17814(10) 0.0627(5) Uani 1 1 d . . . . .
H6 H 0.965997 0.607684 0.139414 0.075 Uiso 1 1 calc R U . . .
C29 C 0.8782(4) 0.66405(18) 0.46494(10) 0.0699(6) Uani 1 1 d . . . . .
C16 C 0.1119(4) 0.32864(15) 0.42057(11) 0.0659(6) Uani 1 1 d . . . . .
H16 H 0.121676 0.301569 0.382469 0.079 Uiso 1 1 calc R U . . .
C25 C 0.8200(3) 0.25031(15) 0.22071(14) 0.0725(7) Uani 1 1 d . . . . .
H25 H 0.886139 0.197608 0.225945 0.087 Uiso 1 1 calc R U . . .
C24 C 0.7937(4) 0.28370(19) 0.16356(13) 0.0775(8) Uani 1 1 d . . . . .
H24 H 0.841069 0.253689 0.129969 0.093 Uiso 1 1 calc R U . . .
C23 C 0.6971(4) 0.36168(18) 0.15567(10) 0.0709(6) Uani 1 1 d . . . . .
H23 H 0.680650 0.385083 0.116741 0.085 Uiso 1 1 calc R U . . .
C5 C 1.1203(4) 0.53153(17) 0.19496(12) 0.0721(6) Uani 1 1 d . . . . .
H5 H 1.213034 0.521977 0.167286 0.087 Uiso 1 1 calc R U . . .
C18 C -0.0384(5) 0.3403(2) 0.51683(14) 0.0913(9) Uani 1 1 d . . . . .
H18 H -0.128250 0.321701 0.543511 0.110 Uiso 1 1 calc R U . . .
C19 C 0.0792(5) 0.4065(2) 0.53352(12) 0.0910(9) Uani 1 1 d . . . . .
H19 H 0.068792 0.433314 0.571684 0.109 Uiso 1 1 calc R U . . .
C17 C -0.0230(4) 0.3014(2) 0.46031(15) 0.0886(9) Uani 1 1 d . . . . .
H17 H -0.103282 0.256609 0.448545 0.106 Uiso 1 1 calc R U . . .

loop_
_atom_site_aniso_label
_atom_site_aniso_U_11
_atom_site_aniso_U_22
_atom_site_aniso_U_33
_atom_site_aniso_U_23
_atom_site_aniso_U_13
_atom_site_aniso_U_12
N14 0.0466(8) 0.0347(6) 0.0463(7) -0.0012(5) 0.0071(7) -0.0052(6)
O35 0.0942(12) 0.0516(7) 0.0501(7) 0.0107(6) -0.0092(8) 0.0155(8)
N9 0.0444(8) 0.0425(7) 0.0511(8) 0.0077(6) 0.0006(7) 0.0091(6)
F34 0.1499(18) 0.0459(6) 0.1215(13) -0.0277(8) 0.0374(14) -0.0166(9)
F33 0.1358(18) 0.1279(13) 0.0569(8) -0.0073(9) -0.0296(11) -0.0140(13)
C13 0.0364(8) 0.0372(7) 0.0413(7) 0.0015(6) 0.0031(7) -0.0014(6)
C12 0.0367(8) 0.0368(7) 0.0418(8) 0.0019(6) 0.0033(7) -0.0005(6)
C2 0.0382(8) 0.0342(6) 0.0457(8) 0.0013(6) 0.0023(7) -0.0033(6)
C1 0.0382(8) 0.0343(7) 0.0434(8) 0.0040(6) 0.0024(7) 0.0012(6)
C21 0.0344(8) 0.0395(7) 0.0477(9) -0.0046(6) 0.0035(7) -0.0039(6)
C7 0.0515(10) 0.0380(7) 0.0455(9) 0.0022(6) 0.0047(8) -0.0015(7)
C8 0.0604(11) 0.0350(7) 0.0439(9) 0.0030(6) -0.0005(8) 0.0021(7)
C27 0.0423(9) 0.0414(8) 0.0476(9) -0.0025(7) 0.0083(7) -0.0059(7)
C10 0.0480(9) 0.0412(8) 0.0427(8) -0.0017(6) 0.0070(8) -0.0028(7)
C11 0.0489(10) 0.0400(8) 0.0461(8) -0.0033(6) 0.0103(8) -0.0023(7)
C32 0.0580(12) 0.0423(9) 0.0608(11) -0.0035(8) 0.0163(10) -0.0020(8)
C3 0.0414(9) 0.0477(8) 0.0589(10) 0.0045(8) -0.0010(8) 0.0026(7)
C15 0.0536(11) 0.0447(8) 0.0487(9) 0.0062(7) 0.0125(9) -0.0027(7)
C22 0.0526(11) 0.0549(9) 0.0486(9) -0.0041(8) 0.0013(9) -0.0026(8)
C26 0.0471(10) 0.0474(9) 0.0696(12) -0.0036(8) 0.0070(10) 0.0071(8)
C28 0.0612(12) 0.0538(10) 0.0494(10) -0.0031(8) -0.0014(9) -0.0087(9)
C4 0.0427(10) 0.0671(11) 0.0837(15) -0.0004(10) 0.0080(11) 0.0111(9)
C31 0.0808(16) 0.0467(10) 0.0791(15) -0.0205(10) 0.0286(14) -0.0135(10)
C20 0.0840(17) 0.0705(13) 0.0562(12) -0.0084(10) 0.0210(12) -0.0186(12)
C30 0.0825(17) 0.0787(15) 0.0663(14) -0.0324(12) 0.0205(13) -0.0260(13)
C6 0.0732(14) 0.0629(11) 0.0520(10) 0.0027(9) 0.0190(11) 0.0012(10)
C29 0.0754(16) 0.0863(15) 0.0480(11) -0.0105(10) -0.0003(11) -0.0155(13)
C16 0.0704(14) 0.0617(11) 0.0655(12) -0.0046(9) 0.0209(12) -0.0192(11)
C25 0.0530(12) 0.0603(12) 0.104(2) -0.0192(12) 0.0200(13) 0.0096(10)
C24 0.0651(14) 0.0851(16) 0.0822(17) -0.0367(14) 0.0297(13) -0.0117(12)
C23 0.0771(16) 0.0870(15) 0.0484(11) -0.0132(11) 0.0096(11) -0.0118(13)
C5 0.0598(14) 0.0813(14) 0.0752(15) -0.0060(12) 0.0266(13) 0.0068(12)
C18 0.093(2) 0.0992(18) 0.0814(17) 0.0092(15) 0.0452(17) -0.0235(16)
C19 0.111(2) 0.1014(19) 0.0606(14) -0.0069(13) 0.0402(16) -0.0191(18)
C17 0.0829(19) 0.0834(16) 0.099(2) -0.0015(14) 0.0319(17) -0.0341(15)

loop_
_atom_type_symbol
_atom_type_description
_atom_type_scat_dispersion_real
_atom_type_scat_dispersion_imag
_atom_type_scat_source
C C 0.0181 0.0091 'International Tables Vol C Tables 4.2.6.8 and 6.1.1.4'
H H 0.0000 0.0000 'International Tables Vol C Tables 4.2.6.8 and 6.1.1.4'
F F 0.0727 0.0534 'International Tables Vol C Tables 4.2.6.8 and 6.1.1.4'
N N 0.0311 0.0180 'International Tables Vol C Tables 4.2.6.8 and 6.1.1.4'
O O 0.0492 0.0322 'International Tables Vol C Tables 4.2.6.8 and 6.1.1.4'

loop_
_geom_angle_atom_site_label_1
_geom_angle_atom_site_label_2
_geom_angle_atom_site_label_3
_geom_angle
_geom_angle_site_symmetry_1
_geom_angle_site_symmetry_3
_geom_angle_publ_flag
C13 N14 C10 110.87(13) . . ?
C8 N9 C1 115.14(15) . . ?
N14 C13 C12 107.06(13) . . ?
N14 C13 C21 119.32(13) . . ?
C12 C13 C21 133.48(15) . . ?
C13 C12 C1 128.27(15) . . ?
C13 C12 C11 106.98(14) . . ?
C11 C12 C1 124.74(14) . . ?
C7 C2 C1 109.94(15) . . ?
C3 C2 C1 129.94(16) . . ?
C3 C2 C7 120.11(17) . . ?
N9 C1 C12 111.30(14) . . ?
N9 C1 C2 99.96(13) . . ?
N9 C1 C27 110.92(13) . . ?
C12 C1 C2 114.89(13) . . ?
C12 C1 C27 110.88(14) . . ?
C2 C1 C27 108.41(14) . . ?
C22 C21 C13 120.31(15) . . ?
C22 C21 C26 118.48(17) . . ?
C26 C21 C13 121.14(17) . . ?
C2 C7 C8 108.65(16) . . ?
C2 C7 C6 121.91(18) . . ?
C6 C7 C8 129.42(17) . . ?
O35 C8 N9 126.47(19) . . ?
O35 C8 C7 127.25(18) . . ?
N9 C8 C7 106.27(15) . . ?
C32 C27 C1 121.31(17) . . ?
C32 C27 C28 119.58(18) . . ?
C28 C27 C1 119.04(15) . . ?
N14 C10 C15 122.29(15) . . ?
C11 C10 N14 106.69(15) . . ?
C11 C10 C15 130.93(16) . . ?
C10 C11 C12 108.40(14) . . ?
C31 C32 C27 118.7(2) . . ?
C4 C3 C2 118.06(18) . . ?
C20 C15 C10 120.31(19) . . ?
C16 C15 C10 121.52(18) . . ?
C16 C15 C20 118.2(2) . . ?
C21 C22 C23 120.7(2) . . ?
C25 C26 C21 120.1(2) . . ?
C29 C28 C27 118.3(2) . . ?
C3 C4 C5 121.5(2) . . ?
F34 C31 C32 118.3(3) . . ?
F34 C31 C30 118.1(2) . . ?
C30 C31 C32 123.6(2) . . ?
C19 C20 C15 120.9(2) . . ?
C31 C30 C29 116.0(2) . . ?
C5 C6 C7 117.8(2) . . ?
F33 C29 C28 118.1(2) . . ?
F33 C29 C30 118.1(2) . . ?
C30 C29 C28 123.8(2) . . ?
C15 C16 C17 120.5(2) . . ?
C24 C25 C26 120.7(2) . . ?
C25 C24 C23 119.8(2) . . ?
C24 C23 C22 120.1(2) . . ?
C6 C5 C4 120.6(2) . . ?
C19 C18 C17 119.4(2) . . ?
C18 C19 C20 120.6(2) . . ?
C18 C17 C16 120.4(3) . . ?

loop_
_geom_bond_atom_site_label_1
_geom_bond_atom_site_label_2
_geom_bond_distance
_geom_bond_site_symmetry_2
_geom_bond_publ_flag
N14 C13 1.368(2) . ?
N14 C10 1.371(2) . ?
O35 C8 1.232(2) . ?
N9 C1 1.470(2) . ?
N9 C8 1.344(2) . ?
F34 C31 1.349(3) . ?
F33 C29 1.351(3) . ?
C13 C12 1.382(2) . ?
C13 C21 1.474(2) . ?
C12 C1 1.518(2) . ?
C12 C11 1.420(2) . ?
C2 C1 1.524(2) . ?
C2 C7 1.384(2) . ?
C2 C3 1.383(3) . ?
C1 C27 1.538(2) . ?
C21 C22 1.383(3) . ?
C21 C26 1.388(2) . ?
C7 C8 1.474(3) . ?
C7 C6 1.385(3) . ?
C27 C32 1.386(2) . ?
C27 C28 1.390(3) . ?
C10 C11 1.369(2) . ?
C10 C15 1.467(2) . ?
C32 C31 1.376(3) . ?
C3 C4 1.383(3) . ?
C15 C20 1.384(3) . ?
C15 C16 1.379(3) . ?
C22 C23 1.385(3) . ?
C26 C25 1.387(3) . ?
C28 C29 1.377(3) . ?
C4 C5 1.388(4) . ?
C31 C30 1.363(4) . ?
C20 C19 1.378(4) . ?
C30 C29 1.369(4) . ?
C6 C5 1.375(4) . ?
C16 C17 1.389(3) . ?
C25 C24 1.362(4) . ?
C24 C23 1.371(4) . ?
C18 C19 1.364(5) . ?
C18 C17 1.372(4) . ?
